data_4515202
loop_
_publ_author_name
'Cai, Guilong'
'Wang, Wei'
'Zhou, Jiadong'
'Xiao, Yiqun'
'Liu, Kuan'
'Xie, Zengqi'
'Lu, Xinhui'
'Lian, Jiarong'
'Zeng, Pengju'
'Wang, Yiping'
'Zhan, Xiaowei'

_publ_section_title
;
 Comparison of Linear- and Star-Shaped Fused-Ring Electron Acceptors
;
_journal_issue 3
_journal_name_full 'ACS Materials Letters'
_journal_page_first 367
_journal_paper_doi 10.1021/acsmaterialslett.9b00253
_journal_volume 1
_journal_year 2019
_chemical_formula_moiety 'C94 H78 F4 N4 O2 S4'
_chemical_formula_sum 'C94 H78 F4 N4 O2 S4'
_chemical_formula_weight 1499.84
_space_group_crystal_system monoclinic
_space_group_IT_number 14
_space_group_name_Hall '-P 2ybc'
_space_group_name_H-M_alt 'P 1 21/c 1'
_symmetry_space_group_name_Hall '-P 2ybc'
_symmetry_space_group_name_H-M 'P 1 21/c 1'
_atom_sites_solution_hydrogens geom
_atom_sites_solution_primary dual
_audit_creation_date 2019-01-19
_audit_creation_method
;
Olex2 1.2
(compiled 2018.05.29 svn.r3508 for OlexSys, GUI svn.r5506)
;
_cell_angle_alpha 90
_cell_angle_beta 97.631(5)
_cell_angle_gamma 90
_cell_formula_units_Z 4
_cell_length_a 34.4434(18)
_cell_length_b 11.1624(3)
_cell_length_c 19.7605(9)
_cell_measurement_reflns_used 3298
_cell_measurement_temperature 149.97(10)
_cell_measurement_theta_max 72.2430
_cell_measurement_theta_min 2.6680
_cell_volume 7530.1(6)
_computing_cell_refinement 'CrysAlisPro 1.171.39.44a (Rigaku OD, 2018)'
_computing_data_collection 'CrysAlisPro 1.171.39.44a (Rigaku OD, 2018)'
_computing_data_reduction 'CrysAlisPro 1.171.39.44a (Rigaku OD, 2018)'
_computing_molecular_graphics 'Olex2 (Dolomanov et al., 2009)'
_computing_publication_material 'Olex2 (Dolomanov et al., 2009)'
_computing_structure_refinement 'ShelXL (Sheldrick, 2015)'
_computing_structure_solution 'ShelXT (Sheldrick, 2015)'
_diffrn_ambient_environment N~2~
_diffrn_ambient_temperature 149.97(10)
_diffrn_detector 'CCD plate'
_diffrn_measured_fraction_theta_full 0.997
_diffrn_measured_fraction_theta_max 0.966
_diffrn_measurement_details
;
List of Runs (angles in degrees, time in seconds):

  # Type    Start    End  Width  t~exp~   \w     \q     \k     \f   Frames
--------------------------------------------------------------------------
  1  \w    -26.00  12.00   0.50    6.00    --    0.00 -19.00-120.00   76
  2  \w    -46.00  13.00   0.50    6.00    --    0.00 -72.00 120.00  118
  3  \w    -88.00 -18.00   0.50    6.00    --    0.00 -19.00-180.00  140
  4  \w    -69.00 -38.00   0.50    6.00    --    0.00 -19.00-120.00   62
  5  \w   -182.00 -90.00   0.50   24.00    --  -98.80 -38.00  30.00  184
  6  \w   -112.00 -20.00   0.50   24.00    --  -98.80  19.00   0.00  184
  7  \w   -108.00 -10.00   0.50   24.00    --  -98.80  38.00 -30.00  196
  8  \w   -130.00 -88.00   0.50   24.00    --  -98.80 -38.00   0.00   84
  9  \w   -183.00-131.00   0.50   24.00    --  -98.80 -38.00   0.00  104
 10  \w   -187.00-150.00   0.50   24.00    --  -98.80 -57.00  90.00   74
 11  \w   -112.00 -21.00   0.50   24.00    --  -98.80  38.00 150.00  182
 12  \w   -106.00 -28.00   0.50   24.00    --  -98.80  19.00-180.00  156
;
_diffrn_measurement_device 'four-circle diffractometer'
_diffrn_measurement_device_type 'XtaLAB AFC12 (RCD3): Kappa single'
_diffrn_measurement_method '\w scans'
_diffrn_orient_matrix_type 'CrysAlisPro convention (1999,Acta A55,543-557)'
_diffrn_orient_matrix_UB_11 -0.0443246000
_diffrn_orient_matrix_UB_12 -0.0172758000
_diffrn_orient_matrix_UB_13 0.0002915000
_diffrn_orient_matrix_UB_21 0.0083492000
_diffrn_orient_matrix_UB_22 -0.0947933000
_diffrn_orient_matrix_UB_23 0.0566154000
_diffrn_orient_matrix_UB_31 0.0001963000
_diffrn_orient_matrix_UB_32 0.0987753000
_diffrn_orient_matrix_UB_33 0.0546789000
_diffrn_radiation_monochromator mirror
_diffrn_radiation_probe x-ray
_diffrn_radiation_type CuK\a
_diffrn_radiation_wavelength 1.54184
_diffrn_reflns_av_R_equivalents 0.0846
_diffrn_reflns_av_unetI/netI 0.1137
_diffrn_reflns_Laue_measured_fraction_full 0.997
_diffrn_reflns_Laue_measured_fraction_max 0.966
_diffrn_reflns_limit_h_max 42
_diffrn_reflns_limit_h_min -39
_diffrn_reflns_limit_k_max 13
_diffrn_reflns_limit_k_min -9
_diffrn_reflns_limit_l_max 24
_diffrn_reflns_limit_l_min -23
_diffrn_reflns_number 36243
_diffrn_reflns_point_group_measured_fraction_full 0.997
_diffrn_reflns_point_group_measured_fraction_max 0.966
_diffrn_reflns_theta_full 67.684
_diffrn_reflns_theta_max 73.918
_diffrn_reflns_theta_min 2.589
_diffrn_source 'Rotating-anode X-ray tube (dual wavelength)'
_diffrn_source_type 'Rigaku (Cu) X-ray DW Source'
_exptl_absorpt_coefficient_mu 1.683
_exptl_absorpt_correction_T_max 1.00000
_exptl_absorpt_correction_T_min 0.61313
_exptl_absorpt_correction_type multi-scan
_exptl_absorpt_process_details
;
CrysAlisPro 1.171.39.44a (Rigaku Oxford Diffraction, 2018)
Empirical absorption correction using spherical harmonics,
 implemented in SCALE3 ABSPACK scaling algorithm.
;
_exptl_crystal_colour black
_exptl_crystal_colour_primary black
_exptl_crystal_density_diffrn 1.323
_exptl_crystal_description plate
_exptl_crystal_F_000 3144
_exptl_crystal_size_max 0.1
_exptl_crystal_size_mid 0.06
_exptl_crystal_size_min 0.04
_refine_diff_density_max 1.100
_refine_diff_density_min -0.328
_refine_diff_density_rms 0.095
_refine_ls_extinction_method none
_refine_ls_goodness_of_fit_ref 1.033
_refine_ls_hydrogen_treatment constr
_refine_ls_matrix_type full
_refine_ls_number_parameters 977
_refine_ls_number_reflns 14746
_refine_ls_number_restraints 3
_refine_ls_restrained_S_all 1.039
_refine_ls_R_factor_all 0.2025
_refine_ls_R_factor_gt 0.1040
_refine_ls_shift/su_max 0.001
_refine_ls_shift/su_mean 0.000
_refine_ls_structure_factor_coef Fsqd
_refine_ls_weighting_details 'w=1/[\s^2^(Fo^2^)+(0.1569P)^2^+2.4440P] where P=(Fo^2^+2Fc^2^)/3'
_refine_ls_weighting_scheme calc
_refine_ls_wR_factor_gt 0.2601
_refine_ls_wR_factor_ref 0.3219
_reflns_Friedel_coverage 0.000
_reflns_number_gt 6530
_reflns_number_total 14746
_reflns_threshold_expression 'I > 2\s(I)'
_cod_data_source_file tz9b00253_si_003.cif
_cod_data_source_block w1_46
_cod_database_code 4515202
_shelx_shelxl_version_number 2018/3
_shelx_space_group_comment
;
The symmetry employed for this shelxl refinement is uniquely defined
by the following loop, which should always be used as a source of
symmetry information in preference to the above space-group names.
They are only intended as comments.
;
_reflns_odcompleteness_completeness 99.70
_reflns_odcompleteness_iscentric 1
_reflns_odcompleteness_theta 66.97
_olex2_refinement_description
;
1. Fixed Uiso
 At 1.2 times of:
  All C(H) groups, All C(H,H) groups
 At 1.5 times of:
  All C(H,H,H) groups
2. Restrained distances
 C6-C5 = C5-C2 = C2-C02V
 1.5 with sigma of 0.02
3.a Secondary CH2 refined with riding coordinates:
 C023(H02A,H02B), C027(H02C,H02D), C029(H02E,H02F), C02B(H02H,H02I), C02E(H02N,
 H02O), C02H(H02T,H02U), C02I(H02V,H02W), C02K(H02Y,H), C02L(H02Z,HA), C02M(H02,
 HB), C02N(H0AA,HC), C02O(H1AA,HD), C02P(H2AA,HE), C02S(H4AA,HF), C02T(H5AA,HG),
  C02U(H6AA,HH), C02V(H7AA,HI), C2(H2A,H2B), C5(H5A,H5B), C6(H6A,H6B)
3.b Aromatic/amide H refined with riding coordinates:
 C00D(H00D), C00Q(H00Q), C00W(H00W), C00Y(H00Y), C013(H013), C017(H017),
 C01D(H01D), C01F(H01F), C01I(H01I), C01N(H01N), C01Q(H01Q), C01S(H01S),
 C01T(H01T), C01V(H01V), C01W(H01W), C020(H020), C021(H021), C024(H024),
 C025(H025), C026(H026), C028(H028), C02A(H02G), C02C(H02J), C02F(H02P),
 C02J(H02X), C02Q(H3AA)
3.c Idealised Me refined as rotating group:
 C02D(H02K,H02L,H02M), C02G(H02Q,H02R,H02S), C02W(H8AA,HJ,HK), C02X(H9AA,HL,HM)
;
_olex2_submission_special_instructions 'No special instructions were received'
_oxdiff_exptl_absorpt_empirical_details
;
Empirical correction (ABSPACK) includes:
- Absorption correction using spherical harmonics
- Frame scaling
;
_oxdiff_exptl_absorpt_empirical_full_max 1.713
_oxdiff_exptl_absorpt_empirical_full_min 0.519

loop_
_space_group_symop_operation_xyz
'x, y, z'
'-x, y+1/2, -z+1/2'
'-x, -y, -z'
'x, -y-1/2, z-1/2'

loop_
_atom_site_label
_atom_site_type_symbol
_atom_site_fract_x
_atom_site_fract_y
_atom_site_fract_z
_atom_site_U_iso_or_equiv
_atom_site_adp_type
_atom_site_occupancy
_atom_site_site_symmetry_order
_atom_site_calc_flag
_atom_site_refinement_flags_posn
S01 S 0.75093(5) 0.65083(14) 0.86480(8) 0.0512(4) Uani 1 1 d .
S02 S 0.82189(5) 0.11379(13) 0.54166(9) 0.0519(4) Uani 1 1 d .
S03 S 0.74429(5) 0.35576(14) 0.59392(8) 0.0500(4) Uani 1 1 d .
S04 S 0.67403(5) 0.89192(14) 0.91747(9) 0.0532(5) Uani 1 1 d .
F005 F 0.92809(13) -0.4796(3) 0.3152(2) 0.0720(12) Uani 1 1 d .
F006 F 0.87179(13) -0.3527(4) 0.2441(2) 0.0730(12) Uani 1 1 d .
F007 F 0.62853(13) 1.3270(4) 1.2270(2) 0.0759(12) Uani 1 1 d .
F008 F 0.57323(13) 1.4651(4) 1.1619(2) 0.0745(12) Uani 1 1 d .
O009 O 0.65592(15) 1.0244(4) 1.0292(2) 0.0654(13) Uani 1 1 d .
O00A O 0.84148(14) -0.0292(4) 0.4309(2) 0.0612(13) Uani 1 1 d .
C00B C 0.6811(2) 0.8087(5) 0.8473(3) 0.0499(16) Uani 1 1 d .
C00C C 0.8433(2) 0.1812(5) 0.6659(4) 0.0497(16) Uani 1 1 d .
C00D C 0.78022(19) 0.4811(5) 0.7805(3) 0.0487(16) Uani 1 1 d .
H00D H 0.801529 0.467457 0.813697 0.058 Uiso 1 1 calc R
C00E C 0.9173(2) -0.2149(6) 0.5138(4) 0.0517(17) Uani 1 1 d .
C00F C 0.69464(19) 0.6797(5) 0.7632(3) 0.0475(15) Uani 1 1 d .
C00G C 0.9102(2) -0.2623(6) 0.4421(4) 0.0533(17) Uani 1 1 d .
C00H C 0.58047(19) 1.2207(5) 0.9546(3) 0.0482(16) Uani 1 1 d .
C00I C 0.70779(19) 0.7173(5) 0.8280(3) 0.0480(16) Uani 1 1 d .
C00J C 0.82634(19) 0.1841(5) 0.7862(3) 0.0495(16) Uani 1 1 d .
C00K C 0.9425(2) -0.2603(6) 0.5651(4) 0.0563(18) Uani 1 1 d .
C00L C 0.8906(2) -0.1126(6) 0.5147(4) 0.0557(18) Uani 1 1 d .
C00M C 0.8148(2) 0.2004(5) 0.6107(4) 0.0533(18) Uani 1 1 d .
C00N C 0.7516(2) 0.5641(5) 0.7905(3) 0.0482(16) Uani 1 1 d .
N00O N 0.9884(2) -0.4431(6) 0.5637(4) 0.084(2) Uani 1 1 d .
C00P C 0.5867(2) 1.3740(6) 1.1270(4) 0.0573(18) Uani 1 1 d .
C00Q C 0.8886(2) -0.0420(5) 0.5701(4) 0.0533(17) Uani 1 1 d .
H00Q H 0.908676 -0.059086 0.605127 0.064 Uiso 1 1 calc R
C00R C 0.7193(2) 0.5878(6) 0.7404(4) 0.0516(17) Uani 1 1 d .
C00S C 0.88034(19) -0.1977(6) 0.4040(4) 0.0523(17) Uani 1 1 d .
C00T C 0.8640(2) 0.0513(5) 0.5885(3) 0.0515(17) Uani 1 1 d .
C00U C 0.5547(2) 1.2716(6) 0.9053(4) 0.0558(18) Uani 1 1 d .
C00V C 0.7760(2) 0.4187(5) 0.7188(3) 0.0486(16) Uani 1 1 d .
C00W C 0.71509(19) 0.5257(5) 0.6782(3) 0.0485(15) Uani 1 1 d .
H00W H 0.693938 0.539903 0.644710 0.058 Uiso 1 1 calc R
C00X C 0.6528(2) 0.8272(5) 0.7924(3) 0.0519(17) Uani 1 1 d .
C00Y C 0.87103(19) 0.0988(6) 0.6547(3) 0.0498(16) Uani 1 1 d .
H00Y H 0.891979 0.076878 0.686963 0.060 Uiso 1 1 calc R
N00Z N 0.9516(2) -0.1874(6) 0.6896(4) 0.0725(18) Uani 1 1 d .
C010 C 0.78733(19) 0.2899(5) 0.6301(3) 0.0467(15) Uani 1 1 d .
C011 C 0.8025(2) 0.0458(6) 0.8937(4) 0.0578(18) Uani 1 1 d .
C012 C 0.8836(2) -0.3210(6) 0.3084(4) 0.0563(18) Uani 1 1 d .
C013 C 0.6083(2) 1.0516(5) 0.8899(3) 0.0516(16) Uani 1 1 d .
H013 H 0.588797 1.072747 0.854776 0.062 Uiso 1 1 calc R
C014 C 0.80069(19) 0.3268(6) 0.6955(4) 0.0536(17) Uani 1 1 d .
N015 N 0.5055(2) 1.4366(6) 0.9267(4) 0.083(2) Uani 1 1 d .
C016 C 0.6303(2) 1.1008(6) 1.0143(4) 0.0560(17) Uani 1 1 d .
C017 C 0.9272(2) -0.3600(5) 0.4123(4) 0.0568(18) Uani 1 1 d .
H017 H 0.946820 -0.405558 0.436839 0.068 Uiso 1 1 calc R
C018 C 0.6178(2) 1.1919(6) 1.0619(3) 0.0545(17) Uani 1 1 d .
C019 C 0.9671(2) -0.3643(6) 0.5614(4) 0.064(2) Uani 1 1 d .
C01A C 0.6321(2) 0.9579(6) 0.8715(3) 0.0540(17) Uani 1 1 d .
C01B C 0.6716(2) 0.8264(6) 0.6718(4) 0.0535(17) Uani 1 1 d .
C01C C 0.74380(19) 0.4422(5) 0.6683(3) 0.0476(15) Uani 1 1 d .
C01D C 0.8674(2) -0.2249(6) 0.3371(4) 0.0548(17) Uani 1 1 d .
H01D H 0.848052 -0.179093 0.311832 0.066 Uiso 1 1 calc R
C01E C 0.6071(2) 1.1198(5) 0.9482(4) 0.0523(17) Uani 1 1 d .
C01F C 0.6252(2) 0.9111(5) 0.8060(4) 0.0522(17) Uani 1 1 d .
H01F H 0.604107 0.933927 0.774258 0.063 Uiso 1 1 calc R
C01G C 0.58816(19) 1.2602(6) 1.0268(3) 0.0512(16) Uani 1 1 d .
C01H C 0.9136(2) -0.3849(6) 0.3461(4) 0.0599(19) Uani 1 1 d .
C01I C 0.5721(2) 1.3562(6) 1.0596(4) 0.0540(17) Uani 1 1 d .
H01I H 0.552668 1.405038 1.037004 0.065 Uiso 1 1 calc R
C01J C 0.8673(2) -0.1014(6) 0.4475(4) 0.0541(17) Uani 1 1 d .
C01K C 0.9471(2) -0.2183(6) 0.6330(4) 0.0566(18) Uani 1 1 d .
C01L C 0.8727(2) 0.3388(6) 0.7445(4) 0.0529(17) Uani 1 1 d .
C01M C 0.5507(2) 1.2393(7) 0.8339(4) 0.063(2) Uani 1 1 d .
C01N C 0.8304(2) 0.2264(6) 0.8520(4) 0.0608(19) Uani 1 1 d .
H01N H 0.841082 0.302110 0.861124 0.073 Uiso 1 1 calc R
C01O C 0.6979(2) 0.9614(6) 0.5657(4) 0.064(2) Uani 1 1 d .
C01P C 0.5277(2) 1.3659(6) 0.9181(4) 0.0581(18) Uani 1 1 d .
C01Q C 0.7987(2) 0.0038(6) 0.8272(4) 0.063(2) Uani 1 1 d .
H01Q H 0.788279 -0.072121 0.817607 0.075 Uiso 1 1 calc R
C01R C 0.83712(19) 0.2609(6) 0.7272(4) 0.0517(16) Uani 1 1 d .
C01S C 0.6319(2) 1.2096(6) 1.1292(4) 0.0610(19) Uani 1 1 d .
H01S H 0.651271 1.160905 1.152165 0.073 Uiso 1 1 calc R
C01T C 0.8743(2) 0.4544(6) 0.7217(4) 0.0580(18) Uani 1 1 d .
H01T H 0.851980 0.488922 0.697845 0.070 Uiso 1 1 calc R
C01U C 0.6159(2) 1.3036(7) 1.1606(4) 0.0603(19) Uani 1 1 d .
C01V C 0.7019(2) 1.0026(6) 0.6322(4) 0.0613(19) Uani 1 1 d .
H01V H 0.713470 1.077073 0.641789 0.074 Uiso 1 1 calc R
C01W C 0.9061(2) 0.2923(6) 0.7804(4) 0.067(2) Uani 1 1 d .
H01W H 0.905597 0.214914 0.797648 0.080 Uiso 1 1 calc R
C01X C 0.6591(2) 0.7504(5) 0.7304(3) 0.0525(17) Uani 1 1 d .
N01Y N 0.5464(2) 1.2213(6) 0.7766(4) 0.086(2) Uani 1 1 d .
C01Z C 0.9420(2) 0.4734(7) 0.7676(4) 0.069(2) Uani 1 1 d .
C020 C 0.8192(2) 0.1606(6) 0.9049(4) 0.064(2) Uani 1 1 d .
H020 H 0.822651 0.192346 0.948850 0.077 Uiso 1 1 calc R
C021 C 0.8099(2) 0.0714(5) 0.7751(3) 0.0550(17) Uani 1 1 d .
H021 H 0.806288 0.040614 0.730968 0.066 Uiso 1 1 calc R
C022 C 0.6221(2) 0.6745(6) 0.7094(4) 0.0578(18) Uani 1 1 d .
C023 C 0.7919(2) -0.0263(7) 0.9530(4) 0.071(2) Uani 1 1 d .
H02A H 0.777125 -0.096365 0.935742 0.085 Uiso 1 1 calc R
H02B H 0.775149 0.021658 0.978156 0.085 Uiso 1 1 calc R
C024 C 0.9086(2) 0.5210(7) 0.7334(4) 0.071(2) Uani 1 1 d .
H024 H 0.908761 0.599536 0.717664 0.085 Uiso 1 1 calc R
C025 C 0.6673(2) 0.7827(6) 0.6057(4) 0.0609(19) Uani 1 1 d .
H025 H 0.655689 0.708396 0.595921 0.073 Uiso 1 1 calc R
C026 C 0.6804(2) 0.8492(7) 0.5545(4) 0.066(2) Uani 1 1 d .
H026 H 0.677298 0.817981 0.510434 0.079 Uiso 1 1 calc R
C027 C 0.7973(2) -0.3265(7) 1.1140(4) 0.072(2) Uani 1 1 d .
H02C H 0.783566 -0.401030 1.102006 0.087 Uiso 1 1 calc R
H02D H 0.824438 -0.346022 1.129400 0.087 Uiso 1 1 calc R
C028 C 0.6895(2) 0.9385(6) 0.6849(4) 0.0590(19) Uani 1 1 d .
H028 H 0.693025 0.969324 0.729051 0.071 Uiso 1 1 calc R
C029 C 0.7091(2) 1.0356(7) 0.5072(4) 0.067(2) Uani 1 1 d .
H02E H 0.726946 1.098695 0.525075 0.080 Uiso 1 1 calc R
H02F H 0.722533 0.985297 0.477708 0.080 Uiso 1 1 calc R
C02A C 0.9404(2) 0.3568(7) 0.7917(5) 0.077(2) Uani 1 1 d .
H02G H 0.962646 0.322171 0.815738 0.093 Uiso 1 1 calc R
C02B C 0.8191(2) -0.1336(7) 1.0637(4) 0.071(2) Uani 1 1 d .
H02H H 0.805009 -0.080652 1.090847 0.085 Uiso 1 1 calc R
H02I H 0.843839 -0.153291 1.090940 0.085 Uiso 1 1 calc R
C02C C 0.5902(2) 0.7268(7) 0.6702(5) 0.074(2) Uani 1 1 d .
H02J H 0.592110 0.804348 0.653707 0.089 Uiso 1 1 calc R
C02D C 0.7803(3) -0.2709(7) 1.1712(4) 0.073(2) Uani 1 1 d .
H02K H 0.753150 -0.252902 1.157045 0.110 Uiso 1 1 calc GR
H02L H 0.794136 -0.198319 1.184683 0.110 Uiso 1 1 calc GR
H02M H 0.782462 -0.325338 1.209163 0.110 Uiso 1 1 calc GR
C02E C 0.7954(2) -0.2489(7) 1.0501(4) 0.073(2) Uani 1 1 d .
H02N H 0.768334 -0.228838 1.034319 0.087 Uiso 1 1 calc R
H02O H 0.805534 -0.293992 1.014310 0.087 Uiso 1 1 calc R
C02F C 0.6189(2) 0.5585(7) 0.7339(4) 0.072(2) Uani 1 1 d .
H02P H 0.639953 0.522749 0.760863 0.086 Uiso 1 1 calc R
C02G C 0.7201(3) 1.2700(7) 0.2881(4) 0.081(3) Uani 1 1 d .
H02Q H 0.719945 1.322370 0.249548 0.122 Uiso 1 1 calc GR
H02R H 0.703855 1.201666 0.275356 0.122 Uiso 1 1 calc GR
H02S H 0.746444 1.243831 0.302901 0.122 Uiso 1 1 calc GR
C02H C 0.7048(3) 1.3353(7) 0.3449(4) 0.076(2) Uani 1 1 d .
H02T H 0.678089 1.360121 0.329832 0.091 Uiso 1 1 calc R
H02U H 0.720393 1.406898 0.355501 0.091 Uiso 1 1 calc R
C02I C 0.9794(2) 0.5465(7) 0.7830(5) 0.081(3) Uani 1 1 d .
H02V H 1.001168 0.500546 0.770078 0.097 Uiso 1 1 calc R
H02W H 0.976954 0.618786 0.755480 0.097 Uiso 1 1 calc R
C02J C 0.5844(3) 0.4977(8) 0.7176(6) 0.094(3) Uani 1 1 d .
H02X H 0.583012 0.418757 0.732113 0.113 Uiso 1 1 calc R
C02K C 0.8276(2) -0.0662(8) 1.0013(4) 0.076(2) Uani 1 1 d .
H02Y H 0.843620 -0.116702 0.976119 0.092 Uiso 1 1 calc R
H H 0.843026 0.004119 1.016057 0.092 Uiso 1 1 calc R
C02L C 0.9883(2) 0.5808(8) 0.8572(5) 0.080(2) Uani 1 1 d .
H02Z H 0.994895 0.509197 0.884133 0.097 Uiso 1 1 calc R
HA H 0.965072 0.615646 0.872085 0.097 Uiso 1 1 calc R
C02M C 0.7057(3) 1.2592(8) 0.4098(4) 0.081(2) Uani 1 1 d .
H02 H 0.732481 1.235488 0.425278 0.097 Uiso 1 1 calc R
HB H 0.696691 1.307627 0.445424 0.097 Uiso 1 1 calc R
C02N C 0.6806(3) 1.1489(8) 0.3991(5) 0.088(3) Uani 1 1 d .
H0AA H 0.693101 1.091712 0.371996 0.105 Uiso 1 1 calc R
HC H 0.655491 1.170231 0.373714 0.105 Uiso 1 1 calc R
C02O C 1.0219(3) 0.6697(8) 0.8702(5) 0.090(3) Uani 1 1 d .
H1AA H 1.044158 0.639301 0.849978 0.108 Uiso 1 1 calc R
HD H 1.014033 0.744976 0.847981 0.108 Uiso 1 1 calc R
C02P C 1.0340(3) 0.6913(10) 0.9435(6) 0.103(3) Uani 1 1 d .
H2AA H 1.043460 0.617115 0.965259 0.124 Uiso 1 1 calc R
HE H 1.011418 0.717201 0.964341 0.124 Uiso 1 1 calc R
C02Q C 0.5560(3) 0.6642(9) 0.6558(6) 0.098(3) Uani 1 1 d .
H3AA H 0.534948 0.699418 0.628581 0.117 Uiso 1 1 calc R
C02R C 0.5517(3) 0.5472(9) 0.6812(7) 0.113(4) Uani 1 1 d .
C02S C 0.6739(3) 1.0899(9) 0.4667(5) 0.097(3) Uani 1 1 d .
H4AA H 0.663232 1.149727 0.494724 0.116 Uiso 1 1 calc R
HF H 0.654185 1.027900 0.456830 0.116 Uiso 1 1 calc R
C02T C 1.0675(3) 0.7908(10) 0.9562(6) 0.118(4) Uani 1 1 d .
H5AA H 1.090128 0.765414 0.935372 0.142 Uiso 1 1 calc R
HG H 1.058052 0.865523 0.934976 0.142 Uiso 1 1 calc R
C02U C 0.5139(3) 0.4799(11) 0.6612(8) 0.153(6) Uani 1 1 d .
H6AA H 0.509271 0.428621 0.698901 0.183 Uiso 1 1 calc R
HH H 0.492666 0.537374 0.654158 0.183 Uiso 1 1 calc R
C02V C 0.4265(3) 0.1971(12) 0.5465(9) 0.152(6) Uani 1 1 d D
H7AA H 0.407874 0.255656 0.525369 0.182 Uiso 1 1 calc R
HI H 0.433499 0.142377 0.511941 0.182 Uiso 1 1 calc R
C02W C 1.0789(3) 0.8095(12) 1.0293(7) 0.143(5) Uani 1 1 d .
H8AA H 1.101727 0.859737 1.036357 0.215 Uiso 1 1 calc GR
HJ H 1.084711 0.733643 1.051291 0.215 Uiso 1 1 calc GR
HK H 1.057834 0.847359 1.048438 0.215 Uiso 1 1 calc GR
C02X C 0.4117(4) 0.1346(12) 0.6011(9) 0.168(6) Uani 1 1 d .
H9AA H 0.392682 0.076339 0.582540 0.252 Uiso 1 1 calc GR
HL H 0.399532 0.190753 0.628584 0.252 Uiso 1 1 calc GR
HM H 0.432850 0.095018 0.628809 0.252 Uiso 1 1 calc GR
C2 C 0.4633(4) 0.2580(17) 0.5868(10) 0.218(10) Uani 1 1 d D
H2A H 0.457625 0.271763 0.632960 0.261 Uiso 1 1 calc R
H2B H 0.484522 0.200268 0.589897 0.261 Uiso 1 1 calc R
C5 C 0.4760(4) 0.3541(14) 0.5659(13) 0.282(17) Uani 1 1 d D
H5A H 0.455331 0.413229 0.565778 0.338 Uiso 1 1 calc R
H5B H 0.479936 0.341849 0.518696 0.338 Uiso 1 1 calc R
C6 C 0.5129(4) 0.4091(12) 0.6021(10) 0.202(9) Uani 1 1 d D
H6A H 0.531130 0.343668 0.613677 0.242 Uiso 1 1 calc R
H6B H 0.523873 0.457673 0.568598 0.242 Uiso 1 1 calc R

loop_
_atom_site_aniso_label
_atom_site_aniso_U_11
_atom_site_aniso_U_22
_atom_site_aniso_U_33
_atom_site_aniso_U_23
_atom_site_aniso_U_13
_atom_site_aniso_U_12
S01 0.0670(11) 0.0386(8) 0.0525(10) -0.0054(7) 0.0242(8) 0.0052(7)
S02 0.0675(11) 0.0373(8) 0.0555(10) -0.0037(7) 0.0247(8) 0.0076(7)
S03 0.0628(10) 0.0389(8) 0.0521(10) -0.0050(7) 0.0219(8) 0.0044(7)
S04 0.0699(11) 0.0433(9) 0.0514(10) -0.0033(7) 0.0265(8) 0.0101(8)
F005 0.099(3) 0.050(2) 0.073(3) -0.017(2) 0.036(2) 0.012(2)
F006 0.092(3) 0.070(3) 0.060(3) -0.016(2) 0.021(2) 0.005(2)
F007 0.088(3) 0.077(3) 0.065(3) -0.011(2) 0.018(2) 0.012(2)
F008 0.091(3) 0.060(3) 0.076(3) -0.017(2) 0.022(2) 0.017(2)
O009 0.078(3) 0.057(3) 0.064(3) 0.005(2) 0.021(3) 0.023(3)
O00A 0.073(3) 0.050(3) 0.065(3) -0.007(2) 0.028(3) 0.014(2)
C00B 0.062(4) 0.037(3) 0.053(4) -0.007(3) 0.019(3) 0.001(3)
C00C 0.058(4) 0.035(3) 0.061(4) -0.003(3) 0.027(4) 0.001(3)
C00D 0.054(4) 0.037(3) 0.059(4) 0.000(3) 0.020(3) 0.000(3)
C00E 0.056(4) 0.040(3) 0.063(4) 0.000(3) 0.020(4) 0.008(3)
C00F 0.059(4) 0.035(3) 0.053(4) -0.005(3) 0.024(3) 0.003(3)
C00G 0.062(4) 0.038(3) 0.065(5) 0.001(3) 0.029(4) -0.003(3)
C00H 0.062(4) 0.040(3) 0.046(4) -0.007(3) 0.020(3) 0.004(3)
C00I 0.057(4) 0.037(3) 0.055(4) -0.009(3) 0.025(3) 0.003(3)
C00J 0.059(4) 0.034(3) 0.060(4) -0.012(3) 0.025(3) 0.002(3)
C00K 0.073(5) 0.037(3) 0.065(5) -0.010(3) 0.032(4) 0.000(3)
C00L 0.068(5) 0.041(3) 0.063(5) -0.005(3) 0.028(4) 0.004(3)
C00M 0.073(5) 0.030(3) 0.064(4) 0.002(3) 0.034(4) 0.007(3)
C00N 0.061(4) 0.034(3) 0.055(4) -0.006(3) 0.029(3) -0.005(3)
N00O 0.096(5) 0.069(4) 0.090(5) -0.013(4) 0.026(4) 0.026(4)
C00P 0.063(4) 0.047(4) 0.065(5) -0.016(3) 0.023(4) 0.010(3)
C00Q 0.059(4) 0.038(3) 0.067(5) 0.003(3) 0.023(4) 0.005(3)
C00R 0.058(4) 0.040(3) 0.063(4) -0.008(3) 0.030(4) -0.007(3)
C00S 0.054(4) 0.041(3) 0.067(5) 0.002(3) 0.024(4) 0.005(3)
C00T 0.066(4) 0.038(3) 0.056(4) 0.000(3) 0.029(3) 0.004(3)
C00U 0.063(4) 0.047(4) 0.062(5) -0.003(3) 0.021(4) 0.000(3)
C00V 0.062(4) 0.030(3) 0.059(4) -0.004(3) 0.029(3) -0.001(3)
C00W 0.057(4) 0.041(3) 0.050(4) -0.004(3) 0.018(3) -0.001(3)
C00X 0.070(5) 0.034(3) 0.057(4) -0.004(3) 0.026(4) 0.004(3)
C00Y 0.057(4) 0.050(4) 0.045(4) 0.001(3) 0.016(3) 0.001(3)
N00Z 0.087(5) 0.062(4) 0.070(4) -0.005(3) 0.015(4) 0.014(3)
C010 0.069(4) 0.035(3) 0.040(4) 0.001(3) 0.022(3) 0.006(3)
C011 0.076(5) 0.049(4) 0.054(4) 0.003(3) 0.030(4) 0.000(3)
C012 0.057(4) 0.049(4) 0.067(5) -0.010(3) 0.024(4) 0.003(3)
C013 0.068(4) 0.042(3) 0.048(4) -0.005(3) 0.021(3) 0.003(3)
C014 0.057(4) 0.040(3) 0.070(5) 0.006(3) 0.031(4) 0.006(3)
N015 0.084(5) 0.068(4) 0.100(6) -0.011(4) 0.026(4) 0.025(4)
C016 0.068(5) 0.044(4) 0.059(4) -0.004(3) 0.018(4) 0.009(3)
C017 0.055(4) 0.036(3) 0.084(5) 0.001(3) 0.027(4) 0.010(3)
C018 0.069(5) 0.049(4) 0.050(4) -0.005(3) 0.025(4) 0.011(3)
C019 0.075(5) 0.047(4) 0.077(5) -0.007(4) 0.031(4) 0.013(4)
C01A 0.069(4) 0.041(3) 0.058(4) -0.003(3) 0.029(4) 0.006(3)
C01B 0.058(4) 0.048(4) 0.058(4) -0.001(3) 0.018(3) 0.006(3)
C01C 0.055(4) 0.038(3) 0.054(4) -0.003(3) 0.021(3) 0.001(3)
C01D 0.064(4) 0.052(4) 0.052(4) -0.004(3) 0.020(3) -0.001(3)
C01E 0.063(4) 0.039(3) 0.060(4) -0.005(3) 0.027(4) 0.003(3)
C01F 0.064(4) 0.036(3) 0.060(4) 0.000(3) 0.022(3) 0.002(3)
C01G 0.052(4) 0.046(4) 0.059(4) -0.006(3) 0.020(3) 0.004(3)
C01H 0.080(5) 0.044(4) 0.062(5) -0.012(3) 0.033(4) -0.001(4)
C01I 0.061(4) 0.043(3) 0.061(4) -0.007(3) 0.018(3) 0.008(3)
C01J 0.056(4) 0.046(4) 0.066(5) 0.008(3) 0.029(4) 0.006(3)
C01K 0.068(5) 0.036(3) 0.070(5) -0.002(3) 0.026(4) 0.002(3)
C01L 0.056(4) 0.043(4) 0.062(4) -0.007(3) 0.016(3) 0.007(3)
C01M 0.074(5) 0.060(4) 0.056(5) -0.005(4) 0.007(4) 0.012(4)
C01N 0.084(5) 0.037(3) 0.064(5) -0.008(3) 0.022(4) 0.000(3)
C01O 0.087(6) 0.046(4) 0.064(5) -0.002(3) 0.030(4) 0.009(4)
C01P 0.071(5) 0.047(4) 0.058(4) -0.007(3) 0.014(4) 0.009(4)
C01Q 0.085(5) 0.047(4) 0.061(5) -0.015(3) 0.029(4) -0.004(4)
C01R 0.054(4) 0.041(3) 0.064(4) 0.000(3) 0.020(3) 0.006(3)
C01S 0.062(5) 0.053(4) 0.071(5) 0.001(4) 0.021(4) 0.016(3)
C01T 0.064(5) 0.046(4) 0.068(5) 0.003(3) 0.025(4) 0.004(3)
C01U 0.073(5) 0.064(4) 0.047(4) -0.008(3) 0.017(4) 0.003(4)
C01V 0.084(5) 0.046(4) 0.060(5) 0.001(3) 0.031(4) -0.008(4)
C01W 0.078(5) 0.042(4) 0.082(6) 0.001(4) 0.016(4) -0.003(4)
C01X 0.073(5) 0.041(3) 0.046(4) -0.012(3) 0.020(3) 0.011(3)
N01Y 0.106(6) 0.076(5) 0.075(5) 0.003(4) 0.010(4) 0.027(4)
C01Z 0.070(5) 0.050(4) 0.091(6) -0.004(4) 0.026(4) -0.003(4)
C020 0.094(6) 0.052(4) 0.050(4) -0.011(3) 0.021(4) 0.010(4)
C021 0.078(5) 0.040(3) 0.053(4) -0.001(3) 0.029(4) 0.003(3)
C022 0.063(5) 0.046(4) 0.067(5) -0.011(3) 0.019(4) 0.002(3)
C023 0.086(6) 0.058(4) 0.073(5) -0.009(4) 0.028(5) 0.010(4)
C024 0.071(5) 0.051(4) 0.097(6) 0.007(4) 0.030(5) 0.004(4)
C025 0.074(5) 0.050(4) 0.061(5) -0.004(3) 0.019(4) 0.006(4)
C026 0.086(6) 0.062(5) 0.053(4) -0.007(4) 0.017(4) 0.007(4)
C027 0.089(6) 0.059(5) 0.074(5) -0.006(4) 0.032(5) 0.005(4)
C028 0.089(5) 0.042(3) 0.050(4) -0.012(3) 0.025(4) 0.001(3)
C029 0.090(6) 0.068(5) 0.049(4) -0.003(4) 0.030(4) 0.000(4)
C02A 0.070(5) 0.057(5) 0.104(7) 0.003(4) 0.011(5) 0.003(4)
C02B 0.082(5) 0.062(5) 0.073(5) 0.014(4) 0.023(4) 0.005(4)
C02C 0.059(5) 0.057(4) 0.108(7) -0.015(4) 0.018(5) 0.006(4)
C02D 0.113(7) 0.053(4) 0.059(5) 0.009(4) 0.031(5) 0.005(4)
C02E 0.096(6) 0.065(5) 0.065(5) -0.002(4) 0.039(4) 0.007(4)
C02F 0.071(5) 0.052(4) 0.098(6) -0.003(4) 0.029(4) 0.000(4)
C02G 0.104(7) 0.067(5) 0.081(6) 0.009(4) 0.045(5) 0.011(5)
C02H 0.092(6) 0.068(5) 0.071(5) 0.002(4) 0.025(5) 0.001(4)
C02I 0.072(6) 0.056(5) 0.116(8) 0.012(5) 0.016(5) 0.001(4)
C02J 0.071(6) 0.050(5) 0.170(10) -0.011(5) 0.045(6) 0.000(4)
C02K 0.088(6) 0.078(5) 0.069(5) 0.007(4) 0.029(5) 0.013(5)
C02L 0.071(5) 0.073(5) 0.100(7) -0.020(5) 0.022(5) -0.004(4)
C02M 0.096(6) 0.081(6) 0.069(5) -0.003(5) 0.029(5) 0.003(5)
C02N 0.108(7) 0.073(6) 0.085(6) 0.006(5) 0.025(5) -0.009(5)
C02O 0.084(6) 0.079(6) 0.110(8) -0.016(6) 0.020(5) 0.008(5)
C02P 0.078(6) 0.113(8) 0.121(9) -0.035(7) 0.024(6) 0.015(6)
C02Q 0.059(5) 0.083(7) 0.151(10) -0.027(6) 0.017(5) 0.009(5)
C02R 0.061(6) 0.069(6) 0.217(13) -0.049(7) 0.045(7) -0.006(5)
C02S 0.099(7) 0.092(7) 0.102(7) 0.037(6) 0.024(6) 0.010(6)
C02T 0.092(8) 0.110(8) 0.148(11) -0.061(8) -0.003(7) 0.021(6)
C02U 0.065(7) 0.093(8) 0.299(19) -0.059(10) 0.021(9) -0.009(6)
C02V 0.075(8) 0.114(10) 0.273(19) 0.007(11) 0.045(10) -0.005(7)
C02W 0.100(8) 0.148(11) 0.178(14) -0.062(10) 0.004(8) 0.007(8)
C02X 0.130(11) 0.124(11) 0.257(19) -0.072(12) 0.054(12) -0.019(9)
C2 0.071(9) 0.21(2) 0.38(3) 0.11(2) 0.037(12) 0.012(11)
C5 0.102(12) 0.132(14) 0.58(5) -0.10(2) -0.076(19) 0.004(10)
C6 0.126(11) 0.103(10) 0.35(3) -0.087(13) -0.070(13) 0.005(8)

loop_
_atom_type_symbol
_atom_type_description
_atom_type_scat_dispersion_real
_atom_type_scat_dispersion_imag
_atom_type_scat_source
C C 0.0181 0.0091 'International Tables Vol C Tables 4.2.6.8 and 6.1.1.4'
H H 0.0000 0.0000 'International Tables Vol C Tables 4.2.6.8 and 6.1.1.4'
F F 0.0727 0.0534 'International Tables Vol C Tables 4.2.6.8 and 6.1.1.4'
N N 0.0311 0.0180 'International Tables Vol C Tables 4.2.6.8 and 6.1.1.4'
O O 0.0492 0.0322 'International Tables Vol C Tables 4.2.6.8 and 6.1.1.4'
S S 0.3331 0.5567 'International Tables Vol C Tables 4.2.6.8 and 6.1.1.4'

loop_
_geom_angle_atom_site_label_1
_geom_angle_atom_site_label_2
_geom_angle_atom_site_label_3
_geom_angle
C00I S01 C00N 89.5(3)
C00M S02 C00T 89.9(3)
C010 S03 C01C 89.4(3)
C00B S04 C01A 90.3(3)
C00I C00B S04 138.9(6)
C00X C00B S04 113.2(5)
C00X C00B C00I 107.8(6)
C00M C00C C01R 111.9(5)
C00Y C00C C00M 114.5(6)
C00Y C00C C01R 133.6(7)
C00N C00D C00V 117.7(6)
C00K C00E C00G 125.9(6)
C00K C00E C00L 129.0(6)
C00L C00E C00G 105.1(6)
C00I C00F C00R 112.1(6)
C00I C00F C01X 112.8(5)
C00R C00F C01X 135.0(6)
C00S C00G C00E 110.1(6)
C00S C00G C017 119.7(7)
C017 C00G C00E 130.1(7)
C00U C00H C01E 128.2(6)
C00U C00H C01G 125.7(6)
C01E C00H C01G 106.1(6)
C00B C00I S01 136.5(5)
C00F C00I S01 114.9(4)
C00F C00I C00B 108.6(6)
C01N C00J C01R 121.7(6)
C01N C00J C021 116.8(6)
C021 C00J C01R 121.4(6)
C00E C00K C019 126.2(7)
C00E C00K C01K 124.8(6)
C01K C00K C019 108.8(7)
C00Q C00L C00E 124.0(7)
C00Q C00L C01J 127.0(6)
C01J C00L C00E 109.0(6)
C00C C00M S02 112.3(5)
C00C C00M C010 108.3(6)
C010 C00M S02 139.4(6)
C00D C00N S01 125.2(6)
C00D C00N C00R 122.3(6)
C00R C00N S01 112.6(4)
F008 C00P C01I 119.9(6)
F008 C00P C01U 117.7(7)
C01U C00P C01I 122.4(6)
C00L C00Q C00T 136.6(7)
C00N C00R C00F 110.9(6)
C00W C00R C00F 129.0(7)
C00W C00R C00N 120.1(6)
C00G C00S C01J 108.7(6)
C01D C00S C00G 121.9(6)
C01D C00S C01J 129.4(6)
C00Q C00T S02 129.4(6)
C00Y C00T S02 111.7(5)
C00Y C00T C00Q 118.7(7)
C00H C00U C01M 124.4(6)
C00H C00U C01P 123.7(6)
C01M C00U C01P 111.9(6)
C00D C00V C014 129.3(7)
C00D C00V C01C 120.4(6)
C01C C00V C014 110.3(6)
C01C C00W C00R 117.5(7)
C00B C00X C01F 112.4(6)
C00B C00X C01X 112.7(6)
C01F C00X C01X 134.9(7)
C00C C00Y C00T 111.6(6)
C00M C010 S03 137.2(5)
C014 C010 S03 115.1(5)
C014 C010 C00M 107.7(6)
C01Q C011 C020 116.3(6)
C01Q C011 C023 123.8(6)
C020 C011 C023 119.9(7)
F006 C012 C01D 121.0(7)
F006 C012 C01H 119.1(6)
C01D C012 C01H 119.8(7)
C01E C013 C01A 135.0(7)
C00V C014 C01R 134.7(7)
C010 C014 C00V 111.9(6)
C010 C014 C01R 113.4(5)
O009 C016 C018 125.4(7)
O009 C016 C01E 127.3(6)
C01E C016 C018 107.3(6)
C01H C017 C00G 116.9(7)
C01G C018 C016 108.4(6)
C01S C018 C016 128.1(7)
C01S C018 C01G 123.5(6)
N00O C019 C00K 173.9(9)
C013 C01A S04 130.0(6)
C01F C01A S04 110.5(5)
C01F C01A C013 119.3(7)
C025 C01B C01X 120.6(6)
C025 C01B C028 118.5(6)
C028 C01B C01X 120.8(6)
C00V C01C S03 113.2(4)
C00W C01C S03 124.7(6)
C00W C01C C00V 122.1(6)
C012 C01D C00S 118.3(7)
C013 C01E C00H 125.5(7)
C013 C01E C016 126.3(6)
C016 C01E C00H 108.1(6)
C00X C01F C01A 113.5(7)
C018 C01G C00H 110.1(5)
C018 C01G C01I 119.9(6)
C01I C01G C00H 129.8(6)
F005 C01H C012 117.0(7)
F005 C01H C017 119.7(7)
C017 C01H C012 123.2(6)
C00P C01I C01G 116.2(6)
O00A C01J C00L 126.6(6)
O00A C01J C00S 126.3(7)
C00L C01J C00S 107.0(6)
N00Z C01K C00K 177.5(8)
C01T C01L C01R 122.3(7)
C01W C01L C01R 120.1(6)
C01W C01L C01T 117.4(7)
N01Y C01M C00U 175.3(8)
C00J C01N C020 122.3(6)
C01V C01O C026 115.9(7)
C01V C01O C029 122.8(7)
C026 C01O C029 121.2(7)
N015 C01P C00U 177.1(9)
C021 C01Q C011 121.7(7)
C00J C01R C00C 110.4(5)
C014 C01R C00C 98.6(6)
C014 C01R C00J 108.3(5)
C01L C01R C00C 108.6(5)
C01L C01R C00J 114.9(6)
C01L C01R C014 114.7(5)
C018 C01S C01U 115.9(7)
C01L C01T C024 121.2(7)
F007 C01U C00P 118.6(6)
F007 C01U C01S 119.3(7)
C01S C01U C00P 122.1(7)
C028 C01V C01O 123.0(7)
C01L C01W C02A 122.0(7)
C00F C01X C00X 98.0(5)
C00F C01X C01B 108.3(5)
C00F C01X C022 114.7(5)
C00X C01X C01B 112.0(5)
C00X C01X C022 108.8(5)
C022 C01X C01B 113.9(6)
C024 C01Z C02A 117.7(7)
C024 C01Z C02I 121.8(7)
C02A C01Z C02I 120.4(8)
C01N C020 C011 121.0(6)
C01Q C021 C00J 122.0(7)
C02C C022 C01X 118.9(6)
C02C C022 C02F 119.5(7)
C02F C022 C01X 121.3(7)
C011 C023 C02K 112.6(7)
C01Z C024 C01T 121.2(7)
C026 C025 C01B 120.0(7)
C025 C026 C01O 122.9(7)
C02D C027 C02E 114.7(6)
C01V C028 C01B 119.7(6)
C02S C029 C01O 111.2(7)
C01W C02A C01Z 120.5(8)
C02K C02B C02E 115.7(7)
C02Q C02C C022 119.9(8)
C027 C02E C02B 111.7(7)
C02J C02F C022 119.0(8)
C02G C02H C02M 112.9(7)
C02L C02I C01Z 112.9(7)
C02R C02J C02F 123.4(9)
C02B C02K C023 115.5(7)
C02I C02L C02O 112.4(7)
C02N C02M C02H 112.9(7)
C02M C02N C02S 112.3(8)
C02P C02O C02L 112.4(8)
C02O C02P C02T 111.8(9)
C02C C02Q C02R 121.6(9)
C02J C02R C02Q 116.4(8)
C02J C02R C02U 123.8(10)
C02Q C02R C02U 119.5(11)
C029 C02S C02N 115.8(8)
C02W C02T C02P 110.4(11)
C6 C02U C02R 115.0(11)
C02X C02V C2 100.0(13)
C5 C2 C02V 120.1(16)
C2 C5 C6 120.2(19)
C02U C6 C5 123.4(16)

loop_
_geom_bond_atom_site_label_1
_geom_bond_atom_site_label_2
_geom_bond_distance
S01 C00I 1.732(7)
S01 C00N 1.761(6)
S02 C00M 1.715(6)
S02 C00T 1.758(7)
S03 C010 1.723(7)
S03 C01C 1.760(6)
S04 C00B 1.713(6)
S04 C01A 1.763(7)
F005 C01H 1.350(7)
F006 C012 1.331(8)
F007 C01U 1.353(8)
F008 C00P 1.345(7)
O009 C016 1.235(8)
O00A C01J 1.213(8)
C00B C00I 1.457(8)
C00B C00X 1.375(9)
C00C C00M 1.383(10)
C00C C00Y 1.365(8)
C00C C01R 1.540(9)
C00D C00N 1.386(8)
C00D C00V 1.395(9)
C00E C00G 1.503(9)
C00E C00K 1.343(9)
C00E C00L 1.467(9)
C00F C00I 1.366(9)
C00F C00R 1.441(8)
C00F C01X 1.528(9)
C00G C00S 1.391(9)
C00G C017 1.403(8)
C00H C00U 1.353(9)
C00H C01E 1.467(8)
C00H C01G 1.485(9)
C00J C01N 1.373(9)
C00J C01R 1.533(9)
C00J C021 1.386(9)
C00K C019 1.444(9)
C00K C01K 1.412(10)
C00L C00Q 1.358(9)
C00L C01J 1.462(10)
C00M C010 1.462(8)
C00N C00R 1.414(10)
N00O C019 1.143(9)
C00P C01I 1.375(9)
C00P C01U 1.374(10)
C00Q C00T 1.421(8)
C00R C00W 1.403(8)
C00S C01D 1.374(9)
C00S C01J 1.483(9)
C00T C00Y 1.402(9)
C00U C01M 1.447(10)
C00U C01P 1.448(9)
C00V C014 1.447(8)
C00V C01C 1.413(9)
C00W C01C 1.392(8)
C00X C01F 1.386(8)
C00X C01X 1.534(8)
N00Z C01K 1.159(9)
C010 C014 1.376(9)
C011 C01Q 1.384(9)
C011 C020 1.411(10)
C011 C023 1.506(10)
C012 C01D 1.365(9)
C012 C01H 1.388(10)
C013 C01A 1.407(8)
C013 C01E 1.386(8)
C014 C01R 1.516(9)
N015 C01P 1.127(8)
C016 C018 1.488(9)
C016 C01E 1.454(10)
C017 C01H 1.359(10)
C018 C01G 1.383(9)
C018 C01S 1.367(10)
C01A C01F 1.386(9)
C01B C01X 1.542(9)
C01B C025 1.384(9)
C01B C028 1.404(9)
C01G C01I 1.404(8)
C01L C01R 1.506(9)
C01L C01T 1.371(9)
C01L C01W 1.370(10)
C01M N01Y 1.139(9)
C01N C020 1.374(9)
C01O C01V 1.381(9)
C01O C026 1.396(10)
C01O C029 1.513(9)
C01Q C021 1.372(9)
C01S C01U 1.373(9)
C01T C024 1.389(10)
C01V C028 1.378(9)
C01W C02A 1.375(10)
C01X C022 1.539(10)
C01Z C024 1.364(11)
C01Z C02A 1.389(10)
C01Z C02I 1.521(11)
C022 C02C 1.386(10)
C022 C02F 1.392(10)
C023 C02K 1.522(11)
C025 C026 1.379(10)
C027 C02D 1.477(10)
C027 C02E 1.526(10)
C029 C02S 1.491(11)
C02B C02E 1.529(11)
C02B C02K 1.507(10)
C02C C02Q 1.369(11)
C02F C02J 1.372(11)
C02G C02H 1.491(10)
C02H C02M 1.536(11)
C02I C02L 1.507(11)
C02J C02R 1.367(14)
C02L C02O 1.521(12)
C02M C02N 1.503(11)
C02N C02S 1.534(11)
C02O C02P 1.474(13)
C02P C02T 1.598(14)
C02Q C02R 1.413(14)
C02R C02U 1.510(13)
C02T C02W 1.462(15)
C02U C6 1.406(19)
C02V C02X 1.434(18)
C02V C2 1.562(15)
C2 C5 1.250(15)
C5 C6 1.506(14)
